data_4324723
loop_
_publ_author_name
'Lei Geng'
'Wen-Dan Cheng'
'Hao Zhang'
'Chen-Sheng Lin'
'Wei-Long Zhang'
'Ye-Yu Li'
'Zhang-Zhen He'

_publ_section_title
;
 Syntheses, Crystal and Electronic Structures, and Characterizations of
 Quaternary Antiferromagnetic Sulfides: Ba2MFeS5 (M = Sb, Bi)
;
_journal_name_full 'Inorganic Chemistry'
_journal_page_first 2378
_journal_page_last 2384
_journal_paper_doi 10.1021/ic102597y
_journal_volume 50
_journal_year 2011
_chemical_formula_sum 'Ba2 Bi Fe S5'
_chemical_formula_weight 699.81
_chemical_name_systematic
; 
 ? 
;
_space_group_IT_number 62
_symmetry_cell_setting orthorhombic
_symmetry_space_group_name_Hall '-P 2ac 2n'
_symmetry_space_group_name_H-M 'P n m a'
_atom_sites_solution_primary direct
_atom_sites_solution_secondary difmap
_audit_creation_method SHELXL-97
_cell_angle_alpha 90.00
_cell_angle_beta 90.00
_cell_angle_gamma 90.00
_cell_formula_units_Z 4
_cell_length_a 12.121(5)
_cell_length_b 8.913(4)
_cell_length_c 8.837(4)
_cell_measurement_reflns_used 1135
_cell_measurement_temperature 293(2)
_cell_measurement_theta_max 27.2609
_cell_measurement_theta_min 2.3044
_cell_volume 954.7(7)
_computing_structure_refinement 'SHELXL-97 (Sheldrick, 1997)'
_computing_structure_solution 'SHELXS-97 (Sheldrick, 1990)'
_diffrn_ambient_temperature 293(2)
_diffrn_measured_fraction_theta_full 0.995
_diffrn_measured_fraction_theta_max 0.995
_diffrn_measurement_device_type
;
Mercury2 (2x2 bin mode)
;
_diffrn_measurement_method CCD_Profile_fitting
_diffrn_radiation_monochromator graphite
_diffrn_radiation_source 'fine-focus sealed tube'
_diffrn_radiation_type MoK\a
_diffrn_radiation_wavelength 0.71073
_diffrn_reflns_av_R_equivalents 0.0687
_diffrn_reflns_av_sigmaI/netI 0.0432
_diffrn_reflns_limit_h_max 15
_diffrn_reflns_limit_h_min -11
_diffrn_reflns_limit_k_max 11
_diffrn_reflns_limit_k_min -10
_diffrn_reflns_limit_l_max 11
_diffrn_reflns_limit_l_min -11
_diffrn_reflns_number 7096
_diffrn_reflns_theta_full 27.54
_diffrn_reflns_theta_max 27.54
_diffrn_reflns_theta_min 2.85
_exptl_absorpt_coefficient_mu 29.012
_exptl_absorpt_correction_T_max 0.0777
_exptl_absorpt_correction_T_min 0.0574
_exptl_absorpt_correction_type multi-scan
_exptl_crystal_colour Black
_exptl_crystal_density_diffrn 4.868
_exptl_crystal_description Prism
_exptl_crystal_F_000 1204
_exptl_crystal_size_max 0.26
_exptl_crystal_size_mid 0.20
_exptl_crystal_size_min 0.18
_refine_diff_density_max 2.695
_refine_diff_density_min -4.678
_refine_diff_density_rms 0.577
_refine_ls_extinction_coef 0.0011(2)
_refine_ls_extinction_expression Fc^*^=kFc[1+0.001xFc^2^\l^3^/sin(2\q)]^-1/4^
_refine_ls_extinction_method SHELXL
_refine_ls_goodness_of_fit_ref 1.159
_refine_ls_matrix_type full
_refine_ls_number_parameters 50
_refine_ls_number_reflns 1169
_refine_ls_number_restraints 0
_refine_ls_restrained_S_all 1.159
_refine_ls_R_factor_all 0.0360
_refine_ls_R_factor_gt 0.0333
_refine_ls_shift/su_max 0.000
_refine_ls_shift/su_mean 0.000
_refine_ls_structure_factor_coef Fsqd
_refine_ls_weighting_details 'calc w=1/[\s^2^(Fo^2^)+(0.0610P)^2^+0.0000P] where P=(Fo^2^+2Fc^2^)/3'
_refine_ls_weighting_scheme calc
_refine_ls_wR_factor_gt 0.0788
_refine_ls_wR_factor_ref 0.1039
_reflns_number_gt 1112
_reflns_number_total 1169
_reflns_threshold_expression >2sigma(I)
_cod_data_source_file ic102597y_si_001_2.cif
_cod_data_source_block Ba2BiFeS5
_cod_original_cell_volume 954.8(7)
_cod_database_code 4324723

loop_
_symmetry_equiv_pos_as_xyz
'x, y, z'
'-x+1/2, -y, z+1/2'
'-x, y+1/2, -z'
'x+1/2, -y+1/2, -z+1/2'
'-x, -y, -z'
'x-1/2, y, -z-1/2'
'x, -y-1/2, z'
'-x-1/2, y-1/2, z-1/2'

loop_
_atom_site_label
_atom_site_type_symbol
_atom_site_fract_x
_atom_site_fract_y
_atom_site_fract_z
_atom_site_U_iso_or_equiv
_atom_site_adp_type
_atom_site_occupancy
_atom_site_symmetry_multiplicity
_atom_site_calc_flag
_atom_site_refinement_flags
Ba1 Ba 0.32257(4) 0.00893(6) 0.38336(5) 0.0142(2) Uani 1 1 d .
Bi1 Bi 0.01731(4) 0.2500 0.53268(5) 0.0148(2) Uani 1 2 d S
Fe1 Fe 0.09482(14) 0.2500 0.17211(18) 0.0122(4) Uani 1 2 d S
S1 S 0.05516(19) 0.0457(3) 0.3185(2) 0.0155(4) Uani 1 1 d .
S2 S 0.2146(3) 0.2500 0.6263(3) 0.0145(6) Uani 1 2 d S
S3 S 0.2751(2) 0.2500 0.1165(3) 0.0147(6) Uani 1 2 d S
S4 S 0.4946(3) 0.2500 0.5370(3) 0.0145(7) Uani 1 2 d S

loop_
_atom_site_aniso_label
_atom_site_aniso_U_11
_atom_site_aniso_U_22
_atom_site_aniso_U_33
_atom_site_aniso_U_23
_atom_site_aniso_U_13
_atom_site_aniso_U_12
Ba1 0.0146(3) 0.0150(3) 0.0128(3) 0.00123(19) -0.00022(18) 0.00055(17)
Bi1 0.0132(3) 0.0175(3) 0.0137(3) 0.000 0.00005(16) 0.000
Fe1 0.0123(9) 0.0144(9) 0.0098(8) 0.000 0.0001(6) 0.000
S1 0.0180(11) 0.0149(10) 0.0136(10) -0.0003(8) -0.0003(8) 0.0003(8)
S2 0.0137(14) 0.0183(15) 0.0116(14) 0.000 0.0015(11) 0.000
S3 0.0108(14) 0.0200(15) 0.0133(14) 0.000 0.0017(11) 0.000
S4 0.0145(15) 0.0175(17) 0.0116(17) 0.000 0.0027(10) 0.000

loop_
_atom_type_symbol
_atom_type_description
_atom_type_scat_dispersion_real
_atom_type_scat_dispersion_imag
_atom_type_scat_source
S S 0.1246 0.1234 'International Tables Vol C Tables 4.2.6.8 and 6.1.1.4'
Fe Fe 0.3463 0.8444 'International Tables Vol C Tables 4.2.6.8 and 6.1.1.4'
Ba Ba -0.3244 2.2819 'International Tables Vol C Tables 4.2.6.8 and 6.1.1.4'
Bi Bi -4.1077 10.2566 'International Tables Vol C Tables 4.2.6.8 and 6.1.1.4'

loop_
_geom_angle_atom_site_label_1
_geom_angle_atom_site_label_2
_geom_angle_atom_site_label_3
_geom_angle
_geom_angle_site_symmetry_1
_geom_angle_site_symmetry_3
S3 Ba1 S2 86.44(6) . 2_554
S3 Ba1 S4 138.00(7) . 5_656
S2 Ba1 S4 75.24(7) 2_554 5_656
S3 Ba1 S4 88.84(6) . .
S2 Ba1 S4 146.69(8) 2_554 .
S4 Ba1 S4 86.71(4) 5_656 .
S3 Ba1 S2 88.37(6) . .
S2 Ba1 S2 148.77(2) 2_554 .
S4 Ba1 S2 125.86(7) 5_656 .
S4 Ba1 S2 63.78(8) . .
S3 Ba1 S1 68.56(7) . .
S2 Ba1 S1 79.31(7) 2_554 .
S4 Ba1 S1 140.34(6) 5_656 .
S4 Ba1 S1 128.92(6) . .
S2 Ba1 S1 70.15(7) . .
S3 Ba1 S3 148.30(3) . 2
S2 Ba1 S3 83.74(6) 2_554 2
S4 Ba1 S3 67.51(7) 5_656 2
S4 Ba1 S3 115.17(7) . 2
S2 Ba1 S3 84.69(6) . 2
S1 Ba1 S3 80.01(7) . 2
S3 Ba1 S1 72.36(7) . 6_656
S2 Ba1 S1 79.35(7) 2_554 6_656
S4 Ba1 S1 67.32(7) 5_656 6_656
S4 Ba1 S1 67.82(7) . 6_656
S2 Ba1 S1 127.92(6) . 6_656
S1 Ba1 S1 136.23(4) . 6_656
S3 Ba1 S1 134.41(6) 2 6_656
S3 Ba1 Fe1 173.98(6) . 2
S2 Ba1 Fe1 94.51(5) 2_554 2
S4 Ba1 Fe1 37.27(6) 5_656 2
S4 Ba1 Fe1 87.11(5) . 2
S2 Ba1 Fe1 93.83(5) . 2
S1 Ba1 Fe1 117.45(5) . 2
S3 Ba1 Fe1 37.66(6) 2 2
S1 Ba1 Fe1 101.95(5) 6_656 2
S3 Ba1 Ba1 48.49(4) . 7_565
S2 Ba1 Ba1 134.90(4) 2_554 7_565
S4 Ba1 Ba1 134.79(4) 5_656 7_565
S4 Ba1 Ba1 49.19(4) . 7_565
S2 Ba1 Ba1 49.48(4) . 7_565
S1 Ba1 Ba1 84.31(4) . 7_565
S3 Ba1 Ba1 134.16(4) 2 7_565
S1 Ba1 Ba1 84.38(4) 6_656 7_565
Fe1 Ba1 Ba1 130.10(2) 2 7_565
S3 Ba1 Ba1 131.51(4) . 7
S2 Ba1 Ba1 45.10(4) 2_554 7
S4 Ba1 Ba1 45.21(4) 5_656 7
S4 Ba1 Ba1 130.81(4) . 7
S2 Ba1 Ba1 130.52(4) . 7
S1 Ba1 Ba1 95.69(4) . 7
S3 Ba1 Ba1 45.84(4) 2 7
S1 Ba1 Ba1 95.62(4) 6_656 7
Fe1 Ba1 Ba1 49.90(2) 2 7
Ba1 Ba1 Ba1 180.00(3) 7_565 7
S3 Ba1 Ba1 44.04(4) . 2_554
S2 Ba1 Ba1 43.96(4) 2_554 2_554
S4 Ba1 Ba1 115.21(5) 5_656 2_554
S4 Ba1 Ba1 129.78(5) . 2_554
S2 Ba1 Ba1 118.57(6) . 2_554
S1 Ba1 Ba1 58.68(4) . 2_554
S3 Ba1 Ba1 114.96(5) 2 2_554
S1 Ba1 Ba1 79.63(5) 6_656 2_554
Fe1 Ba1 Ba1 137.99(3) 2 2_554
Ba1 Ba1 Ba1 91.918(12) 7_565 2_554
Ba1 Ba1 Ba1 88.082(12) 7 2_554
S2 Bi1 S1 93.98(7) . .
S2 Bi1 S1 93.98(7) . 7_565
S1 Bi1 S1 86.14(10) . 7_565
S2 Bi1 S1 97.48(5) . 3_556
S1 Bi1 S1 159.80(5) . 3_556
S1 Bi1 S1 76.54(7) 7_565 3_556
S2 Bi1 S1 97.48(5) . 5_556
S1 Bi1 S1 76.54(7) . 5_556
S1 Bi1 S1 159.80(5) 7_565 5_556
S1 Bi1 S1 118.08(9) 3_556 5_556
S2 Bi1 Fe1 92.66(7) . .
S1 Bi1 Fe1 43.15(5) . .
S1 Bi1 Fe1 43.15(5) 7_565 .
S1 Bi1 Fe1 119.41(4) 3_556 .
S1 Bi1 Fe1 119.41(4) 5_556 .
S4 Fe1 S3 110.64(13) 6_556 .
S4 Fe1 S1 110.96(9) 6_556 7_565
S3 Fe1 S1 109.24(8) . 7_565
S4 Fe1 S1 110.96(9) 6_556 .
S3 Fe1 S1 109.24(8) . .
S1 Fe1 S1 105.66(13) 7_565 .
S4 Fe1 Bi1 130.26(11) 6_556 .
S3 Fe1 Bi1 119.10(10) . .
S1 Fe1 Bi1 52.93(7) 7_565 .
S1 Fe1 Bi1 52.93(7) . .
S4 Fe1 Ba1 63.79(7) 6_556 2_554
S3 Fe1 Ba1 64.60(6) . 2_554
S1 Fe1 Ba1 167.24(8) 7_565 2_554
S1 Fe1 Ba1 87.07(7) . 2_554
Bi1 Fe1 Ba1 139.65(3) . 2_554
S4 Fe1 Ba1 63.79(7) 6_556 8_665
S3 Fe1 Ba1 64.60(6) . 8_665
S1 Fe1 Ba1 87.07(7) 7_565 8_665
S1 Fe1 Ba1 167.24(8) . 8_665
Bi1 Fe1 Ba1 139.65(3) . 8_665
Ba1 Fe1 Ba1 80.19(5) 2_554 8_665
Fe1 S1 Bi1 83.92(9) . .
Fe1 S1 Bi1 170.31(10) . 5_556
Bi1 S1 Bi1 103.46(7) . 5_556
Fe1 S1 Ba1 88.34(8) . .
Bi1 S1 Ba1 96.51(7) . .
Bi1 S1 Ba1 96.94(6) 5_556 .
Fe1 S1 Ba1 87.34(8) . 6_556
Bi1 S1 Ba1 107.46(7) . 6_556
Bi1 S1 Ba1 84.46(6) 5_556 6_556
Ba1 S1 Ba1 155.03(7) . 6_556
Bi1 S2 Ba1 95.56(8) . 8_666
Bi1 S2 Ba1 95.56(8) . 2
Ba1 S2 Ba1 89.80(8) 8_666 2
Bi1 S2 Ba1 99.30(8) . 7_565
Ba1 S2 Ba1 92.69(4) 8_666 7_565
Ba1 S2 Ba1 164.62(11) 2 7_565
Bi1 S2 Ba1 99.30(8) . .
Ba1 S2 Ba1 164.62(11) 8_666 .
Ba1 S2 Ba1 92.69(4) 2 .
Ba1 S2 Ba1 81.04(7) 7_565 .
Fe1 S3 Ba1 90.76(8) . 7_565
Fe1 S3 Ba1 90.76(8) . .
Ba1 S3 Ba1 83.02(8) 7_565 .
Fe1 S3 Ba1 77.74(8) . 2_554
Ba1 S3 Ba1 167.85(10) 7_565 2_554
Ba1 S3 Ba1 93.10(3) . 2_554
Fe1 S3 Ba1 77.74(8) . 8_665
Ba1 S3 Ba1 93.10(3) 7_565 8_665
Ba1 S3 Ba1 167.85(10) . 8_665
Ba1 S3 Ba1 88.33(8) 2_554 8_665
Fe1 S4 Ba1 78.93(8) 6_656 3_656
Fe1 S4 Ba1 78.93(8) 6_656 5_656
Ba1 S4 Ba1 89.58(9) 3_656 5_656
Fe1 S4 Ba1 90.19(9) 6_656 .
Ba1 S4 Ba1 168.01(10) 3_656 .
Ba1 S4 Ba1 93.29(4) 5_656 .
Fe1 S4 Ba1 90.19(9) 6_656 7_565
Ba1 S4 Ba1 93.29(4) 3_656 7_565
Ba1 S4 Ba1 168.01(10) 5_656 7_565
Ba1 S4 Ba1 81.62(8) . 7_565

loop_
_geom_bond_atom_site_label_1
_geom_bond_atom_site_label_2
_geom_bond_distance
_geom_bond_site_symmetry_2
Ba1 S3 3.242(2) .
Ba1 S2 3.270(2) 2_554
Ba1 S4 3.276(3) 5_656
Ba1 S4 3.288(3) .
Ba1 S2 3.307(2) .
Ba1 S1 3.308(3) .
Ba1 S3 3.313(2) 2
Ba1 S1 3.352(3) 6_656
Bi1 S2 2.531(3) .
Bi1 S1 2.666(2) .
Bi1 S1 2.666(2) 7_565
Bi1 S1 3.074(2) 3_556
Bi1 S1 3.074(2) 5_556
Bi1 Fe1 3.322(2) .
Fe1 S4 2.211(3) 6_556
Fe1 S3 2.240(4) .
Fe1 S1 2.285(3) 7_565
Fe1 S1 2.285(3) .
S1 Bi1 3.074(2) 5_556
S1 Ba1 3.352(3) 6_556
S2 Ba1 3.270(2) 8_666
S2 Ba1 3.270(2) 2
S2 Ba1 3.307(2) 7_565
S3 Ba1 3.242(2) 7_565
S3 Ba1 3.313(2) 2_554
S3 Ba1 3.313(2) 8_665
S4 Fe1 2.211(3) 6_656
S4 Ba1 3.276(3) 3_656
S4 Ba1 3.276(3) 5_656
S4 Ba1 3.288(3) 7_565
